data_4035809
loop_
_publ_author_name
'Savoldelli, Andrea'
'Meng, Qianli'
'Paolesse, Roberto'
'Fronczek, Frank R.'
'Smith, Kevin M.'
'Vicente, M Gra\,ca H'

_publ_section_title
;
 Tetrafluorobenzo-Fused BODIPY: A Platform for Regioselective Synthesis of
 BODIPY Dye Derivatives.
;
_journal_issue 12
_journal_name_full 'The Journal of organic chemistry'
_journal_page_first 6498
_journal_page_last 6507
_journal_paper_doi 10.1021/acs.joc.8b00789
_journal_volume 83
_journal_year 2018
_chemical_formula_moiety 'C29 H21 B F6 N2 S2'
_chemical_formula_sum 'C29 H21 B F6 N2 S2'
_chemical_formula_weight 616.75
_space_group_crystal_system triclinic
_space_group_IT_number 2
_space_group_name_Hall '-P 1'
_space_group_name_H-M_alt 'P -1'
_atom_sites_solution_hydrogens geom
_audit_creation_method SHELXL-2014/7
_cell_angle_alpha 112.252(3)
_cell_angle_beta 94.497(3)
_cell_angle_gamma 95.789(3)
_cell_formula_units_Z 4
_cell_length_a 12.6276(5)
_cell_length_b 14.8535(7)
_cell_length_c 16.4118(8)
_cell_measurement_reflns_used 7166
_cell_measurement_temperature 105.0(5)
_cell_measurement_theta_max 65.74
_cell_measurement_theta_min 2.93
_cell_volume 2811.7(2)
_computing_cell_refinement 'Bruker SAINT'
_computing_data_collection 'Bruker APEX3'
_computing_data_reduction 'Bruker SAINT'
_computing_structure_refinement 'SHELXL-2014/7 (Sheldrick, 2014)'
_computing_structure_solution 'SHELXS-97 (Sheldrick, 2008)'
_diffrn_ambient_temperature 105.0(5)
_diffrn_measured_fraction_theta_full 0.993
_diffrn_measured_fraction_theta_max 0.993
_diffrn_measurement_device_type 'Bruker Kappa APEX-II DUO'
_diffrn_measurement_method '\f and \w scans'
_diffrn_radiation_monochromator 'QUAZAR multilayer optics'
_diffrn_radiation_source 'I\mS microfocus'
_diffrn_radiation_type CuK\a
_diffrn_radiation_wavelength 1.54184
_diffrn_reflns_av_R_equivalents 0.1318
_diffrn_reflns_av_unetI/netI 0.0458
_diffrn_reflns_Laue_measured_fraction_full 0.993
_diffrn_reflns_Laue_measured_fraction_max 0.993
_diffrn_reflns_limit_h_max 15
_diffrn_reflns_limit_h_min -15
_diffrn_reflns_limit_k_max 17
_diffrn_reflns_limit_k_min -17
_diffrn_reflns_limit_l_max 19
_diffrn_reflns_limit_l_min -19
_diffrn_reflns_number 66612
_diffrn_reflns_point_group_measured_fraction_full 0.993
_diffrn_reflns_point_group_measured_fraction_max 0.993
_diffrn_reflns_theta_full 66.746
_diffrn_reflns_theta_max 66.746
_diffrn_reflns_theta_min 2.933
_exptl_absorpt_coefficient_mu 2.936
_exptl_absorpt_correction_T_max 0.892
_exptl_absorpt_correction_T_min 0.600
_exptl_absorpt_correction_type multi-scan
_exptl_absorpt_process_details 'TWINABS (Sheldrick, 2004)'
_exptl_crystal_colour 'dark blue'
_exptl_crystal_density_diffrn 1.457
_exptl_crystal_description plate
_exptl_crystal_F_000 1260
_exptl_crystal_size_max 0.180
_exptl_crystal_size_mid 0.170
_exptl_crystal_size_min 0.040
_platon_squeeze_details
;
The 60 electrons removed by SQUEEZE correspond approximately
to 1.5 molecules of disordered dichloromethane per unit cell, 
or 0.37 per main molecule. This solvent is included in the 
formula weight, density, etc., but is not in the formula nor
model.
;
_refine_diff_density_max 0.674
_refine_diff_density_min -0.303
_refine_diff_density_rms 0.081
_refine_ls_extinction_method none
_refine_ls_goodness_of_fit_ref 0.998
_refine_ls_hydrogen_treatment constr
_refine_ls_matrix_type full
_refine_ls_number_parameters 829
_refine_ls_number_reflns 9903
_refine_ls_number_restraints 30
_refine_ls_restrained_S_all 0.999
_refine_ls_R_factor_all 0.1032
_refine_ls_R_factor_gt 0.0739
_refine_ls_shift/su_max 0.000
_refine_ls_shift/su_mean 0.000
_refine_ls_structure_factor_coef Fsqd
_refine_ls_weighting_details 'w=1/[\s^2^(Fo^2^)+(0.1459P)^2^] where P=(Fo^2^+2Fc^2^)/3'
_refine_ls_weighting_scheme calc
_refine_ls_wR_factor_gt 0.2006
_refine_ls_wR_factor_ref 0.2196
_reflns_Friedel_coverage 0.000
_reflns_number_gt 6323
_reflns_number_total 9903
_reflns_threshold_expression 'I > 2\s(I)'
_cod_data_source_file jo8b00789_si_001.cif
_cod_data_source_block Compound4e
_cod_database_code 4035809
_shelx_shelxl_version_number 2014/7
_shelx_space_group_comment
;
The symmetry employed for this shelxl refinement is uniquely defined
by the following loop, which should always be used as a source of
symmetry information in preference to the above space-group names.
They are only intended as comments.
;
_shelx_estimated_absorpt_t_min 0.620
_shelx_estimated_absorpt_t_max 0.892

loop_
_space_group_symop_operation_xyz
'x, y, z'
'-x, -y, -z'

loop_
_atom_site_label
_atom_site_type_symbol
_atom_site_fract_x
_atom_site_fract_y
_atom_site_fract_z
_atom_site_U_iso_or_equiv
_atom_site_adp_type
_atom_site_occupancy
_atom_site_site_symmetry_order
_atom_site_calc_flag
_atom_site_refinement_flags_posn
_atom_site_refinement_flags_adp
_atom_site_refinement_flags_occupancy
_atom_site_disorder_assembly
_atom_site_disorder_group
S1 S 0.45025(9) 0.71946(8) 0.79713(8) 0.0747(3) Uani 1 1 d . . . . .
S2 S 0.87030(8) 0.57731(8) 0.61575(8) 0.0739(3) Uani 1 1 d . . . . .
F1 F 0.60499(17) 0.57406(16) 0.68655(15) 0.0668(6) Uani 1 1 d . . . . .
F2 F 0.67399(18) 0.73047(16) 0.70750(15) 0.0687(6) Uani 1 1 d . . . . .
F3 F 0.2167(2) 0.7785(2) 0.7486(2) 0.0894(8) Uani 1 1 d . . . . .
F4 F 0.0647(2) 0.7775(2) 0.6231(2) 0.0986(9) Uani 1 1 d . . . . .
F5 F 0.0954(2) 0.7107(2) 0.4510(2) 0.0963(9) Uani 1 1 d . . . . .
F6 F 0.28129(19) 0.64627(19) 0.39838(18) 0.0808(7) Uani 1 1 d . . . . .
N1 N 0.4962(3) 0.6651(2) 0.6270(2) 0.0631(8) Uani 1 1 d . . . . .
N2 N 0.6624(2) 0.6045(2) 0.5608(2) 0.0618(8) Uani 1 1 d . . . . .
C1 C 0.4255(3) 0.7001(3) 0.6851(3) 0.0676(10) Uani 1 1 d . . . . .
C2 C 0.3309(3) 0.7092(3) 0.6380(3) 0.0674(10) Uani 1 1 d . . . . .
C3 C 0.2338(4) 0.7427(3) 0.6624(3) 0.0734(11) Uani 1 1 d . . . . .
C4 C 0.1573(3) 0.7418(3) 0.5993(4) 0.0813(13) Uani 1 1 d . . . . .
C5 C 0.1739(3) 0.7097(3) 0.5115(4) 0.0786(13) Uani 1 1 d . . . . .
C6 C 0.2675(3) 0.6767(3) 0.4837(3) 0.0696(11) Uani 1 1 d . . . . .
C7 C 0.3475(3) 0.6761(3) 0.5475(3) 0.0661(10) Uani 1 1 d . . . . .
C8 C 0.4520(3) 0.6486(3) 0.5424(3) 0.0632(10) Uani 1 1 d . . . . .
C9 C 0.5080(3) 0.6132(3) 0.4696(3) 0.0660(10) Uani 1 1 d . . . . .
H9 H 0.4745 0.6036 0.4125 0.079 Uiso 1 1 calc R U . . .
C10 C 0.6109(3) 0.5916(3) 0.4783(3) 0.0628(9) Uani 1 1 d . . . . .
C11 C 0.6800(3) 0.5577(3) 0.4128(3) 0.0665(10) Uani 1 1 d . . . . .
C12 C 0.7740(3) 0.5494(3) 0.4546(3) 0.0669(10) Uani 1 1 d . . . . .
C13 C 0.7611(3) 0.5788(3) 0.5463(3) 0.0643(10) Uani 1 1 d . . . . .
C14 C 0.6529(4) 0.5343(3) 0.3157(3) 0.0729(11) Uani 1 1 d . . . . .
H14A H 0.6886 0.5870 0.3011 0.109 Uiso 1 1 calc R U . . .
H14B H 0.5751 0.5286 0.3014 0.109 Uiso 1 1 calc R U . . .
H14C H 0.6775 0.4721 0.2811 0.109 Uiso 1 1 calc R U . . .
C15 C 0.8735(4) 0.5182(3) 0.4156(3) 0.0751(11) Uani 1 1 d . . . . .
H15A H 0.8646 0.5073 0.3526 0.113 Uiso 1 1 calc R U . . .
H15B H 0.8869 0.4571 0.4219 0.113 Uiso 1 1 calc R U . . .
H15C H 0.9344 0.5696 0.4468 0.113 Uiso 1 1 calc R U . . .
C16 C 0.4498(7) 0.8551(6) 0.8549(4) 0.081(2) Uani 0.756(6) 1 d D . P A 1
H16A H 0.5203 0.8914 0.8558 0.098 Uiso 0.756(6) 1 calc R U P A 1
H16B H 0.3939 0.8770 0.8238 0.098 Uiso 0.756(6) 1 calc R U P A 1
C17 C 0.4268(7) 0.8737(5) 0.9474(5) 0.089(2) Uani 0.756(6) 1 d D . P A 1
C18 C 0.5130(9) 0.8855(6) 1.0092(6) 0.104(3) Uani 0.756(6) 1 d D . P A 1
H18 H 0.5838 0.8855 0.9933 0.125 Uiso 0.756(6) 1 calc R U P A 1
C19 C 0.4956(10) 0.8974(9) 1.0946(6) 0.098(3) Uani 0.756(6) 1 d D . P A 1
H19 H 0.5551 0.9085 1.1381 0.118 Uiso 0.756(6) 1 calc R U P A 1
C20 C 0.3946(7) 0.8934(6) 1.1173(5) 0.106(3) Uani 0.756(6) 1 d D . P A 1
H20 H 0.3834 0.8999 1.1757 0.127 Uiso 0.756(6) 1 calc R U P A 1
C21 C 0.3105(7) 0.8802(6) 1.0561(6) 0.112(3) Uani 0.756(6) 1 d D . P A 1
H21 H 0.2398 0.8798 1.0721 0.134 Uiso 0.756(6) 1 calc R U P A 1
C22 C 0.3264(7) 0.8672(6) 0.9705(5) 0.105(2) Uani 0.756(6) 1 d D . P A 1
H22 H 0.2662 0.8536 0.9271 0.126 Uiso 0.756(6) 1 calc R U P A 1
C16A C 0.492(2) 0.846(2) 0.8431(12) 0.081(2) Uani 0.244(6) 1 d D . P A 2
H16C H 0.5558 0.8642 0.8182 0.098 Uiso 0.244(6) 1 calc R U P A 2
H16D H 0.4338 0.8828 0.8338 0.098 Uiso 0.244(6) 1 calc R U P A 2
C17A C 0.5178(14) 0.8647(11) 0.9390(10) 0.068(5) Uani 0.244(6) 1 d D . P A 2
C18A C 0.6248(12) 0.8869(12) 0.9710(11) 0.068(5) Uani 0.244(6) 1 d D . P A 2
H18A H 0.6787 0.8891 0.9343 0.082 Uiso 0.244(6) 1 calc R U P A 2
C19A C 0.6495(12) 0.9059(18) 1.0604(14) 0.125(10) Uani 0.244(6) 1 d D . P A 2
H19A H 0.7236 0.9245 1.0825 0.150 Uiso 0.244(6) 1 calc R U P A 2
C20A C 0.5864(13) 0.9021(12) 1.1188(11) 0.070(5) Uani 0.244(6) 1 d D . P A 2
H20A H 0.6104 0.9187 1.1797 0.084 Uiso 0.244(6) 1 calc R U P A 2
C21A C 0.482(2) 0.871(4) 1.0819(19) 0.098(3) Uani 0.244(6) 1 d D . P A 2
H21A H 0.4323 0.8577 1.1178 0.118 Uiso 0.244(6) 1 calc R U P A 2
C22A C 0.4416(14) 0.8586(14) 0.9969(11) 0.070(6) Uani 0.244(6) 1 d D . P A 2
H22A H 0.3666 0.8463 0.9780 0.084 Uiso 0.244(6) 1 calc R U P A 2
C23 C 0.8415(4) 0.6022(3) 0.7291(3) 0.0736(11) Uani 1 1 d . . . . .
H23A H 0.8288 0.6711 0.7596 0.088 Uiso 1 1 calc R U . . .
H23B H 0.7784 0.5574 0.7299 0.088 Uiso 1 1 calc R U . . .
C24 C 0.9433(3) 0.5829(3) 0.7707(3) 0.0731(11) Uani 1 1 d . . . . .
C25 C 0.9498(4) 0.4908(3) 0.7727(3) 0.0784(12) Uani 1 1 d . . . . .
H25 H 0.8894 0.4409 0.7500 0.094 Uiso 1 1 calc R U . . .
C26 C 1.0434(5) 0.4719(5) 0.8074(3) 0.0944(16) Uani 1 1 d . . . . .
H26 H 1.0466 0.4089 0.8088 0.113 Uiso 1 1 calc R U . . .
C27 C 1.1292(5) 0.5395(5) 0.8388(4) 0.0983(17) Uani 1 1 d . . . . .
H27 H 1.1935 0.5240 0.8612 0.118 Uiso 1 1 calc R U . . .
C28 C 1.1262(4) 0.6340(5) 0.8394(4) 0.1053(18) Uani 1 1 d . . . . .
H28 H 1.1871 0.6833 0.8636 0.126 Uiso 1 1 calc R U . . .
C29 C 1.0307(4) 0.6542(4) 0.8035(3) 0.0889(14) Uani 1 1 d . . . . .
H29 H 1.0272 0.7172 0.8020 0.107 Uiso 1 1 calc R U . . .
B1 B 0.6129(4) 0.6443(4) 0.6500(4) 0.0680(12) Uani 1 1 d . . . . .
S3 S 0.26219(8) 0.88838(9) 0.30796(8) 0.0769(3) Uani 1 1 d . . . . .
S4 S 0.71036(8) 0.74517(8) 0.23148(7) 0.0695(3) Uani 1 1 d . . . . .
F7 F 0.43106(17) 0.71907(16) 0.29199(16) 0.0715(6) Uani 1 1 d . . . . .
F8 F 0.49867(17) 0.86478(16) 0.28514(15) 0.0682(6) Uani 1 1 d . . . . .
F9 F 0.1117(2) 0.9705(2) 0.4730(2) 0.0924(8) Uani 1 1 d . . . . .
F10 F 0.0908(2) 1.0169(2) 0.6457(2) 0.1038(10) Uani 1 1 d . . . . .
F11 F 0.2452(3) 0.9991(2) 0.7569(2) 0.1052(10) Uani 1 1 d . . . . .
F12 F 0.4321(2) 0.93656(18) 0.69948(17) 0.0827(7) Uani 1 1 d . . . . .
N3 N 0.4219(2) 0.8679(2) 0.4175(2) 0.0630(8) Uani 1 1 d . . . . .
N4 N 0.5991(2) 0.8078(2) 0.3809(2) 0.0607(8) Uani 1 1 d . . . . .
C30 C 0.3226(3) 0.8927(3) 0.4086(3) 0.0700(11) Uani 1 1 d . . . . .
C31 C 0.2863(3) 0.9265(3) 0.4939(3) 0.0697(11) Uani 1 1 d . . . . .
C32 C 0.1916(4) 0.9613(3) 0.5261(3) 0.0772(12) Uani 1 1 d . . . . .
C33 C 0.1813(4) 0.9844(3) 0.6138(4) 0.0855(14) Uani 1 1 d . . . . .
C34 C 0.2615(4) 0.9762(3) 0.6726(3) 0.0827(13) Uani 1 1 d . . . . .
C35 C 0.3555(4) 0.9450(3) 0.6432(3) 0.0720(11) Uani 1 1 d . . . . .
C36 C 0.3686(3) 0.9200(3) 0.5539(3) 0.0661(10) Uani 1 1 d . . . . .
C37 C 0.4538(3) 0.8840(3) 0.5047(3) 0.0653(10) Uani 1 1 d . . . . .
C38 C 0.5538(3) 0.8664(3) 0.5307(3) 0.0644(10) Uani 1 1 d . . . . .
H38 H 0.5733 0.8786 0.5914 0.077 Uiso 1 1 calc R U . . .
C39 C 0.6267(3) 0.8316(3) 0.4712(3) 0.0621(9) Uani 1 1 d . . . . .
C40 C 0.7357(3) 0.8189(3) 0.4872(3) 0.0651(10) Uani 1 1 d . . . . .
C41 C 0.7732(3) 0.7877(3) 0.4059(3) 0.0650(10) Uani 1 1 d . . . . .
C42 C 0.6879(3) 0.7807(3) 0.3409(3) 0.0652(10) Uani 1 1 d . . . . .
C43 C 0.7944(3) 0.8373(3) 0.5755(3) 0.0752(11) Uani 1 1 d . . . . .
H43A H 0.8465 0.7911 0.5685 0.113 Uiso 1 1 calc R U . . .
H43B H 0.7432 0.8281 0.6146 0.113 Uiso 1 1 calc R U . . .
H43C H 0.8320 0.9048 0.6017 0.113 Uiso 1 1 calc R U . . .
C44 C 0.8837(3) 0.7644(3) 0.3876(3) 0.0742(11) Uani 1 1 d . . . . .
H44A H 0.9174 0.8086 0.3623 0.111 Uiso 1 1 calc R U . . .
H44B H 0.8792 0.6962 0.3453 0.111 Uiso 1 1 calc R U . . .
H44C H 0.9268 0.7731 0.4430 0.111 Uiso 1 1 calc R U . . .
C45 C 0.1284(6) 0.8265(7) 0.3021(5) 0.082(2) Uani 0.694(11) 1 d D . P B 1
H45A H 0.1315 0.7818 0.3339 0.099 Uiso 0.694(11) 1 calc R U P B 1
H45B H 0.0811 0.8755 0.3308 0.099 Uiso 0.694(11) 1 calc R U P B 1
C46 C 0.0843(11) 0.7689(12) 0.2064(6) 0.075(3) Uani 0.694(11) 1 d D . P B 1
C47 C -0.0100(8) 0.7865(8) 0.1733(7) 0.076(3) Uani 0.694(11) 1 d D . P B 1
H47 H -0.0447 0.8378 0.2104 0.091 Uiso 0.694(11) 1 calc R U P B 1
C48 C -0.0573(9) 0.7308(10) 0.0858(7) 0.095(3) Uani 0.694(11) 1 d D . P B 1
H48 H -0.1227 0.7451 0.0641 0.113 Uiso 0.694(11) 1 calc R U P B 1
C49 C -0.0098(14) 0.6571(15) 0.0326(10) 0.100(5) Uani 0.694(11) 1 d D . P B 1
H49 H -0.0442 0.6153 -0.0249 0.120 Uiso 0.694(11) 1 calc R U P B 1
C50 C 0.0940(8) 0.6426(8) 0.0643(7) 0.093(3) Uani 0.694(11) 1 d D . P B 1
H50 H 0.1310 0.5940 0.0261 0.112 Uiso 0.694(11) 1 calc R U P B 1
C51 C 0.1399(6) 0.6991(6) 0.1502(5) 0.080(2) Uani 0.694(11) 1 d D . P B 1
H51 H 0.2090 0.6905 0.1709 0.095 Uiso 0.694(11) 1 calc R U P B 1
C45A C 0.1634(13) 0.7658(12) 0.2663(13) 0.083(6) Uani 0.306(11) 1 d D . P B 2
H45C H 0.2031 0.7086 0.2488 0.099 Uiso 0.306(11) 1 calc R U P B 2
H45D H 0.1197 0.7637 0.3132 0.099 Uiso 0.306(11) 1 calc R U P B 2
C46A C 0.093(3) 0.765(3) 0.1875(14) 0.075(3) Uani 0.306(11) 1 d D . P B 2
C47A C 0.0171(19) 0.8264(15) 0.1971(16) 0.088(8) Uani 0.306(11) 1 d D . P B 2
H47A H 0.0207 0.8820 0.2512 0.106 Uiso 0.306(11) 1 calc R U P B 2
C48A C -0.0662(13) 0.809(2) 0.1291(14) 0.099(7) Uani 0.306(11) 1 d D . P B 2
H48A H -0.1208 0.8500 0.1397 0.119 Uiso 0.306(11) 1 calc R U P B 2
C49A C -0.071(2) 0.735(2) 0.0497(15) 0.142(14) Uani 0.306(11) 1 d D . P B 2
H49A H -0.1283 0.7241 0.0042 0.170 Uiso 0.306(11) 1 calc R U P B 2
C50A C 0.012(4) 0.674(4) 0.035(2) 0.100(5) Uani 0.306(11) 1 d D . P B 2
H50A H 0.0168 0.6264 -0.0228 0.120 Uiso 0.306(11) 1 calc R U P B 2
C51A C 0.085(3) 0.686(2) 0.1062(17) 0.130(11) Uani 0.306(11) 1 d D . P B 2
H51A H 0.1323 0.6380 0.1000 0.156 Uiso 0.306(11) 1 calc R U P B 2
C52 C 0.5856(3) 0.6819(3) 0.1587(3) 0.0746(11) Uani 1 1 d . . . . .
H52A H 0.5449 0.6401 0.1837 0.090 Uiso 1 1 calc R U . . .
H52B H 0.5404 0.7304 0.1528 0.090 Uiso 1 1 calc R U . . .
C53 C 0.6147(3) 0.6200(3) 0.0699(3) 0.0754(11) Uani 1 1 d . . . . .
C54 C 0.6217(4) 0.6541(4) 0.0036(3) 0.0899(14) Uani 1 1 d . . . . .
H54 H 0.6103 0.7198 0.0150 0.108 Uiso 1 1 calc R U . . .
C55 C 0.6450(5) 0.5958(5) -0.0797(4) 0.1013(16) Uani 1 1 d . . . . .
H55 H 0.6493 0.6209 -0.1249 0.122 Uiso 1 1 calc R U . . .
C56 C 0.6619(4) 0.4997(5) -0.0958(4) 0.0979(16) Uani 1 1 d . . . . .
H56 H 0.6785 0.4589 -0.1523 0.117 Uiso 1 1 calc R U . . .
C57 C 0.6548(4) 0.4640(4) -0.0312(4) 0.0932(15) Uani 1 1 d . . . . .
H57 H 0.6659 0.3982 -0.0433 0.112 Uiso 1 1 calc R U . . .
C58 C 0.6314(3) 0.5226(4) 0.0522(3) 0.0831(13) Uani 1 1 d . . . . .
H58 H 0.6267 0.4969 0.0970 0.100 Uiso 1 1 calc R U . . .
B2 B 0.4861(4) 0.8126(3) 0.3386(3) 0.0642(11) Uani 1 1 d . . . . .

loop_
_atom_site_aniso_label
_atom_site_aniso_U_11
_atom_site_aniso_U_22
_atom_site_aniso_U_33
_atom_site_aniso_U_23
_atom_site_aniso_U_13
_atom_site_aniso_U_12
S1 0.0824(7) 0.0773(7) 0.0838(7) 0.0480(6) 0.0209(5) 0.0237(5)
S2 0.0683(6) 0.0914(7) 0.0863(7) 0.0554(6) 0.0196(5) 0.0289(5)
F1 0.0649(12) 0.0736(13) 0.0831(15) 0.0501(12) 0.0163(11) 0.0200(10)
F2 0.0679(13) 0.0709(14) 0.0807(15) 0.0418(12) 0.0151(11) 0.0164(11)
F3 0.0803(16) 0.0968(18) 0.119(2) 0.0640(17) 0.0348(15) 0.0336(14)
F4 0.0661(15) 0.114(2) 0.155(3) 0.088(2) 0.0294(15) 0.0315(14)
F5 0.0654(14) 0.117(2) 0.140(2) 0.0878(19) 0.0057(14) 0.0175(14)
F6 0.0707(14) 0.0966(17) 0.0940(18) 0.0595(15) 0.0048(12) 0.0108(13)
N1 0.0669(19) 0.0651(18) 0.076(2) 0.0434(17) 0.0201(16) 0.0190(15)
N2 0.0587(17) 0.0669(18) 0.078(2) 0.0453(17) 0.0154(15) 0.0183(15)
C1 0.072(2) 0.066(2) 0.081(3) 0.043(2) 0.017(2) 0.0129(19)
C2 0.066(2) 0.061(2) 0.096(3) 0.050(2) 0.019(2) 0.0145(18)
C3 0.075(3) 0.071(2) 0.095(3) 0.050(2) 0.027(2) 0.018(2)
C4 0.056(2) 0.088(3) 0.133(4) 0.076(3) 0.024(2) 0.021(2)
C5 0.062(2) 0.086(3) 0.115(4) 0.071(3) 0.004(2) 0.009(2)
C6 0.064(2) 0.068(2) 0.095(3) 0.051(2) 0.010(2) 0.0085(19)
C7 0.064(2) 0.063(2) 0.089(3) 0.047(2) 0.013(2) 0.0125(18)
C8 0.065(2) 0.060(2) 0.080(3) 0.043(2) 0.0119(19) 0.0135(18)
C9 0.070(2) 0.067(2) 0.079(3) 0.046(2) 0.013(2) 0.0145(19)
C10 0.066(2) 0.063(2) 0.074(3) 0.042(2) 0.0133(19) 0.0124(18)
C11 0.077(2) 0.060(2) 0.079(3) 0.042(2) 0.016(2) 0.0151(19)
C12 0.072(2) 0.065(2) 0.082(3) 0.045(2) 0.021(2) 0.0210(19)
C13 0.070(2) 0.059(2) 0.079(3) 0.041(2) 0.0107(19) 0.0163(18)
C14 0.079(3) 0.074(3) 0.084(3) 0.047(2) 0.019(2) 0.016(2)
C15 0.083(3) 0.082(3) 0.084(3) 0.050(2) 0.028(2) 0.033(2)
C16 0.104(6) 0.070(3) 0.082(4) 0.041(3) 0.030(4) 0.010(4)
C17 0.103(6) 0.084(4) 0.088(5) 0.043(4) 0.013(4) 0.015(4)
C18 0.135(8) 0.078(5) 0.094(7) 0.027(4) 0.005(6) 0.024(5)
C19 0.141(7) 0.078(10) 0.081(5) 0.031(5) 0.019(4) 0.034(5)
C20 0.132(7) 0.108(5) 0.107(6) 0.059(5) 0.053(5) 0.052(5)
C21 0.117(6) 0.132(7) 0.109(6) 0.071(5) 0.018(5) 0.023(5)
C22 0.107(6) 0.123(6) 0.104(6) 0.059(5) 0.025(4) 0.031(5)
C16A 0.104(6) 0.070(3) 0.082(4) 0.041(3) 0.030(4) 0.010(4)
C17A 0.113(17) 0.049(8) 0.049(10) 0.028(8) 0.013(9) 0.007(9)
C18A 0.071(11) 0.068(10) 0.087(12) 0.050(10) 0.031(9) 0.007(8)
C19A 0.023(8) 0.121(19) 0.23(3) 0.08(2) 0.010(13) 0.005(9)
C20A 0.060(10) 0.074(11) 0.093(13) 0.048(10) 0.016(9) 0.026(8)
C21A 0.141(7) 0.078(10) 0.081(5) 0.031(5) 0.019(4) 0.034(5)
C22A 0.085(13) 0.058(11) 0.066(12) 0.025(9) -0.024(11) 0.022(10)
C23 0.074(3) 0.085(3) 0.077(3) 0.044(2) 0.016(2) 0.029(2)
C24 0.068(2) 0.095(3) 0.075(3) 0.049(2) 0.019(2) 0.025(2)
C25 0.087(3) 0.089(3) 0.073(3) 0.043(2) 0.014(2) 0.030(2)
C26 0.101(4) 0.122(4) 0.091(4) 0.063(3) 0.030(3) 0.053(4)
C27 0.089(4) 0.149(5) 0.098(4) 0.080(4) 0.029(3) 0.052(4)
C28 0.076(3) 0.153(5) 0.102(4) 0.069(4) 0.013(3) 0.006(3)
C29 0.079(3) 0.111(4) 0.104(4) 0.072(3) 0.012(3) 0.018(3)
B1 0.063(3) 0.074(3) 0.088(3) 0.053(3) 0.014(2) 0.019(2)
S3 0.0618(6) 0.0891(7) 0.1019(8) 0.0580(7) 0.0171(5) 0.0207(5)
S4 0.0645(6) 0.0752(6) 0.0795(7) 0.0395(5) 0.0177(5) 0.0139(5)
F7 0.0608(12) 0.0696(14) 0.0896(16) 0.0356(12) 0.0161(11) 0.0093(11)
F8 0.0637(12) 0.0770(14) 0.0807(15) 0.0466(12) 0.0138(10) 0.0171(11)
F9 0.0726(15) 0.1002(18) 0.140(2) 0.0756(18) 0.0385(15) 0.0358(14)
F10 0.103(2) 0.106(2) 0.148(3) 0.0802(19) 0.0667(19) 0.0542(17)
F11 0.134(2) 0.106(2) 0.121(2) 0.0733(18) 0.071(2) 0.0558(19)
F12 0.1010(18) 0.0831(16) 0.0892(17) 0.0537(14) 0.0320(14) 0.0298(14)
N3 0.0592(17) 0.0625(18) 0.080(2) 0.0390(17) 0.0142(15) 0.0142(14)
N4 0.0561(17) 0.0602(17) 0.078(2) 0.0376(16) 0.0128(15) 0.0148(14)
C30 0.066(2) 0.060(2) 0.096(3) 0.042(2) 0.014(2) 0.0140(19)
C31 0.066(2) 0.064(2) 0.098(3) 0.047(2) 0.027(2) 0.0183(19)
C32 0.074(3) 0.071(3) 0.110(4) 0.055(3) 0.027(2) 0.026(2)
C33 0.088(3) 0.075(3) 0.123(4) 0.057(3) 0.055(3) 0.035(2)
C34 0.104(3) 0.072(3) 0.098(3) 0.051(3) 0.043(3) 0.028(3)
C35 0.084(3) 0.061(2) 0.088(3) 0.043(2) 0.027(2) 0.019(2)
C36 0.069(2) 0.056(2) 0.087(3) 0.040(2) 0.021(2) 0.0148(18)
C37 0.067(2) 0.058(2) 0.083(3) 0.037(2) 0.021(2) 0.0136(18)
C38 0.069(2) 0.059(2) 0.076(3) 0.038(2) 0.0113(19) 0.0115(18)
C39 0.067(2) 0.056(2) 0.075(3) 0.0358(19) 0.0152(19) 0.0133(18)
C40 0.065(2) 0.061(2) 0.081(3) 0.039(2) 0.009(2) 0.0149(18)
C41 0.061(2) 0.062(2) 0.086(3) 0.042(2) 0.011(2) 0.0155(18)
C42 0.066(2) 0.054(2) 0.088(3) 0.038(2) 0.013(2) 0.0149(18)
C43 0.071(2) 0.082(3) 0.090(3) 0.050(2) 0.011(2) 0.020(2)
C44 0.059(2) 0.081(3) 0.097(3) 0.048(2) 0.012(2) 0.021(2)
C45 0.071(4) 0.085(5) 0.086(5) 0.028(4) 0.021(3) 0.006(4)
C46 0.067(4) 0.100(4) 0.076(5) 0.050(4) 0.025(4) 0.019(3)
C47 0.074(6) 0.082(7) 0.085(6) 0.043(6) 0.027(4) 0.024(5)
C48 0.075(5) 0.142(9) 0.088(8) 0.062(8) 0.019(6) 0.038(5)
C49 0.080(9) 0.138(9) 0.080(4) 0.039(4) 0.016(4) 0.012(8)
C50 0.080(5) 0.109(8) 0.091(7) 0.037(6) 0.016(5) 0.023(5)
C51 0.072(4) 0.104(5) 0.078(5) 0.046(4) 0.017(4) 0.032(4)
C45A 0.076(10) 0.064(9) 0.112(14) 0.043(10) -0.004(9) -0.003(8)
C46A 0.067(4) 0.100(4) 0.076(5) 0.050(4) 0.025(4) 0.019(3)
C47A 0.090(15) 0.059(13) 0.116(19) 0.028(11) 0.045(13) 0.016(11)
C48A 0.063(10) 0.16(2) 0.099(15) 0.070(16) 0.025(9) 0.031(12)
C49A 0.13(2) 0.21(3) 0.09(2) 0.07(2) 0.018(17) -0.03(2)
C50A 0.080(9) 0.138(9) 0.080(4) 0.039(4) 0.016(4) 0.012(8)
C51A 0.13(2) 0.14(3) 0.12(3) 0.03(2) 0.01(2) 0.07(2)
C52 0.066(2) 0.086(3) 0.077(3) 0.035(2) 0.012(2) 0.018(2)
C53 0.062(2) 0.087(3) 0.079(3) 0.032(2) 0.013(2) 0.019(2)
C54 0.088(3) 0.104(4) 0.094(4) 0.048(3) 0.027(3) 0.032(3)
C55 0.101(4) 0.131(5) 0.080(3) 0.046(3) 0.025(3) 0.030(4)
C56 0.078(3) 0.120(4) 0.087(4) 0.024(3) 0.015(3) 0.035(3)
C57 0.072(3) 0.095(3) 0.102(4) 0.023(3) 0.009(3) 0.031(3)
C58 0.064(2) 0.098(3) 0.087(3) 0.033(3) 0.006(2) 0.029(2)
B2 0.057(2) 0.068(3) 0.081(3) 0.040(2) 0.016(2) 0.017(2)

loop_
_atom_type_symbol
_atom_type_description
_atom_type_scat_dispersion_real
_atom_type_scat_dispersion_imag
_atom_type_scat_source
C C 0.0181 0.0091 'International Tables Vol C Tables 4.2.6.8 and 6.1.1.4'
H H 0.0000 0.0000 'International Tables Vol C Tables 4.2.6.8 and 6.1.1.4'
B B 0.0090 0.0039 'International Tables Vol C Tables 4.2.6.8 and 6.1.1.4'
N N 0.0311 0.0180 'International Tables Vol C Tables 4.2.6.8 and 6.1.1.4'
F F 0.0727 0.0534 'International Tables Vol C Tables 4.2.6.8 and 6.1.1.4'
S S 0.3331 0.5567 'International Tables Vol C Tables 4.2.6.8 and 6.1.1.4'
Cl Cl 0.3639 0.7018 'International Tables Vol C Tables 4.2.6.8 and 6.1.1.4'

loop_
_geom_angle_atom_site_label_1
_geom_angle_atom_site_label_2
_geom_angle_atom_site_label_3
_geom_angle
C1 S1 C16A 100.0(6)
C1 S1 C16 102.9(2)
C13 S2 C23 113.2(2)
C1 N1 C8 110.1(3)
C1 N1 B1 126.4(3)
C8 N1 B1 123.5(3)
C13 N2 C10 105.7(3)
C13 N2 B1 129.4(3)
C10 N2 B1 124.9(3)
N1 C1 C2 108.6(4)
N1 C1 S1 122.6(3)
C2 C1 S1 128.6(3)
C3 C2 C7 119.1(4)
C3 C2 C1 134.3(4)
C7 C2 C1 106.6(4)
F3 C3 C4 119.5(4)
F3 C3 C2 120.8(4)
C4 C3 C2 119.7(4)
C3 C4 F4 119.8(5)
C3 C4 C5 121.1(4)
F4 C4 C5 119.0(4)
F5 C5 C6 119.2(5)
F5 C5 C4 118.9(4)
C6 C5 C4 121.9(4)
F6 C6 C5 120.5(4)
F6 C6 C7 121.3(4)
C5 C6 C7 118.2(4)
C6 C7 C2 120.1(4)
C6 C7 C8 132.9(4)
C2 C7 C8 107.0(3)
N1 C8 C9 122.1(3)
N1 C8 C7 107.7(4)
C9 C8 C7 130.2(4)
C10 C9 C8 121.6(4)
C10 C9 H9 119.2
C8 C9 H9 119.2
C9 C10 N2 120.8(4)
C9 C10 C11 129.2(4)
N2 C10 C11 109.9(3)
C12 C11 C10 107.0(4)
C12 C11 C14 127.2(4)
C10 C11 C14 125.7(4)
C11 C12 C13 106.6(4)
C11 C12 C15 128.4(4)
C13 C12 C15 125.0(4)
N2 C13 C12 110.7(3)
N2 C13 S2 132.9(3)
C12 C13 S2 116.4(3)
C11 C14 H14A 109.5
C11 C14 H14B 109.5
H14A C14 H14B 109.5
C11 C14 H14C 109.5
H14A C14 H14C 109.5
H14B C14 H14C 109.5
C12 C15 H15A 109.5
C12 C15 H15B 109.5
H15A C15 H15B 109.5
C12 C15 H15C 109.5
H15A C15 H15C 109.5
H15B C15 H15C 109.5
C17 C16 S1 107.1(5)
C17 C16 H16A 110.3
S1 C16 H16A 110.3
C17 C16 H16B 110.3
S1 C16 H16B 110.3
H16A C16 H16B 108.6
C22 C17 C18 118.8(8)
C22 C17 C16 123.7(7)
C18 C17 C16 117.0(8)
C17 C18 C19 119.4(11)
C17 C18 H18 120.3
C19 C18 H18 120.3
C20 C19 C18 121.0(10)
C20 C19 H19 119.5
C18 C19 H19 119.5
C21 C20 C19 119.3(7)
C21 C20 H20 120.3
C19 C20 H20 120.3
C20 C21 C22 120.4(8)
C20 C21 H21 119.8
C22 C21 H21 119.8
C17 C22 C21 121.0(8)
C17 C22 H22 119.5
C21 C22 H22 119.5
C17A C16A S1 101.3(16)
C17A C16A H16C 111.5
S1 C16A H16C 111.5
C17A C16A H16D 111.5
S1 C16A H16D 111.5
H16C C16A H16D 109.3
C18A C17A C22A 119.0(13)
C18A C17A C16A 115.5(15)
C22A C17A C16A 125.5(17)
C17A C18A C19A 115.8(13)
C17A C18A H18A 122.1
C19A C18A H18A 122.1
C20A C19A C18A 129.9(15)
C20A C19A H19A 115.0
C18A C19A H19A 115.0
C19A C20A C21A 111.9(16)
C19A C20A H20A 124.1
C21A C20A H20A 124.1
C20A C21A C22A 126(2)
C20A C21A H21A 117.1
C22A C21A H21A 117.1
C21A C22A C17A 116.9(18)
C21A C22A H22A 121.5
C17A C22A H22A 121.5
C24 C23 S2 102.0(3)
C24 C23 H23A 111.4
S2 C23 H23A 111.4
C24 C23 H23B 111.4
S2 C23 H23B 111.4
H23A C23 H23B 109.2
C29 C24 C25 119.5(4)
C29 C24 C23 120.5(4)
C25 C24 C23 119.9(4)
C26 C25 C24 120.1(5)
C26 C25 H25 120.0
C24 C25 H25 119.9
C27 C26 C25 121.4(5)
C27 C26 H26 119.3
C25 C26 H26 119.3
C26 C27 C28 120.6(5)
C26 C27 H27 119.7
C28 C27 H27 119.7
C27 C28 C29 118.5(6)
C27 C28 H28 120.7
C29 C28 H28 120.7
C24 C29 C28 119.8(5)
C24 C29 H29 120.1
C28 C29 H29 120.1
F2 B1 F1 111.5(4)
F2 B1 N2 109.8(3)
F1 B1 N2 110.2(3)
F2 B1 N1 109.5(3)
F1 B1 N1 108.7(3)
N2 B1 N1 107.0(3)
C30 S3 C45 101.3(3)
C30 S3 C45A 101.7(5)
C42 S4 C52 109.7(2)
C30 N3 C37 110.4(3)
C30 N3 B2 125.6(4)
C37 N3 B2 123.3(3)
C42 N4 C39 106.8(3)
C42 N4 B2 129.2(3)
C39 N4 B2 124.0(3)
N3 C30 C31 108.1(4)
N3 C30 S3 122.0(3)
C31 C30 S3 129.7(3)
C36 C31 C32 118.9(4)
C36 C31 C30 106.8(3)
C32 C31 C30 134.3(4)
F9 C32 C33 119.5(4)
F9 C32 C31 121.6(4)
C33 C32 C31 118.9(4)
F10 C33 C32 119.8(5)
F10 C33 C34 118.0(5)
C32 C33 C34 122.3(4)
F11 C34 C35 121.3(5)
F11 C34 C33 118.8(4)
C35 C34 C33 119.8(4)
F12 C35 C34 119.8(4)
F12 C35 C36 120.7(4)
C34 C35 C36 119.5(4)
C35 C36 C31 120.6(4)
C35 C36 C37 132.2(4)
C31 C36 C37 107.2(4)
N3 C37 C38 121.1(4)
N3 C37 C36 107.5(3)
C38 C37 C36 131.4(4)
C37 C38 C39 122.3(4)
C37 C38 H38 118.8
C39 C38 H38 118.8
C38 C39 N4 120.6(3)
C38 C39 C40 129.9(4)
N4 C39 C40 109.5(3)
C41 C40 C39 106.2(4)
C41 C40 C43 128.4(4)
C39 C40 C43 125.4(4)
C40 C41 C42 108.0(4)
C40 C41 C44 126.8(4)
C42 C41 C44 125.3(4)
N4 C42 C41 109.5(4)
N4 C42 S4 131.2(3)
C41 C42 S4 119.3(3)
C40 C43 H43A 109.5
C40 C43 H43B 109.5
H43A C43 H43B 109.5
C40 C43 H43C 109.5
H43A C43 H43C 109.5
H43B C43 H43C 109.5
C41 C44 H44A 109.5
C41 C44 H44B 109.5
H44A C44 H44B 109.5
C41 C44 H44C 109.5
H44A C44 H44C 109.5
H44B C44 H44C 109.5
C46 C45 S3 109.0(8)
C46 C45 H45A 109.9
S3 C45 H45A 109.9
C46 C45 H45B 109.9
S3 C45 H45B 109.9
H45A C45 H45B 108.3
C47 C46 C51 119.3(9)
C47 C46 C45 119.8(8)
C51 C46 C45 120.9(7)
C46 C47 C48 121.7(9)
C46 C47 H47 119.1
C48 C47 H47 119.1
C49 C48 C47 120.0(9)
C49 C48 H48 120.0
C47 C48 H48 120.0
C48 C49 C50 118.9(13)
C48 C49 H49 120.6
C50 C49 H49 120.6
C51 C50 C49 120.1(11)
C51 C50 H50 120.0
C49 C50 H50 120.0
C50 C51 C46 119.6(8)
C50 C51 H51 120.2
C46 C51 H51 120.2
C46A C45A S3 105(2)
C46A C45A H45C 110.7
S3 C45A H45C 110.7
C46A C45A H45D 110.7
S3 C45A H45D 110.7
H45C C45A H45D 108.8
C47A C46A C51A 117.0(17)
C47A C46A C45A 121.6(18)
C51A C46A C45A 119(2)
C46A C47A C48A 121.5(18)
C46A C47A H47A 119.3
C48A C47A H47A 119.3
C49A C48A C47A 121.7(19)
C49A C48A H48A 119.1
C47A C48A H48A 119.1
C48A C49A C50A 118(2)
C48A C49A H49A 120.8
C50A C49A H49A 120.8
C51A C50A C49A 118(2)
C51A C50A H50A 121.0
C49A C50A H50A 121.0
C50A C51A C46A 122(2)
C50A C51A H51A 118.8
C46A C51A H51A 118.8
C53 C52 S4 107.8(3)
C53 C52 H52A 110.2
S4 C52 H52A 110.2
C53 C52 H52B 110.2
S4 C52 H52B 110.2
H52A C52 H52B 108.5
C54 C53 C58 118.5(4)
C54 C53 C52 121.9(4)
C58 C53 C52 119.5(4)
C53 C54 C55 122.1(5)
C53 C54 H54 119.0
C55 C54 H54 119.0
C54 C55 C56 118.6(5)
C54 C55 H55 120.7
C56 C55 H55 120.7
C57 C56 C55 120.4(5)
C57 C56 H56 119.8
C55 C56 H56 119.8
C56 C57 C58 120.9(5)
C56 C57 H57 119.5
C58 C57 H57 119.5
C57 C58 C53 119.5(5)
C57 C58 H58 120.3
C53 C58 H58 120.3
F8 B2 F7 111.9(4)
F8 B2 N4 108.6(3)
F7 B2 N4 110.7(3)
F8 B2 N3 110.2(3)
F7 B2 N3 108.2(3)
N4 B2 N3 107.1(3)

loop_
_geom_bond_atom_site_label_1
_geom_bond_atom_site_label_2
_geom_bond_distance
S1 C1 1.747(4)
S1 C16A 1.75(3)
S1 C16 1.875(9)
S2 C13 1.726(4)
S2 C23 1.828(4)
F1 B1 1.387(4)
F2 B1 1.376(6)
F3 C3 1.355(5)
F4 C4 1.357(5)
F5 C5 1.352(5)
F6 C6 1.331(5)
N1 C1 1.353(5)
N1 C8 1.377(5)
N1 B1 1.582(5)
N2 C13 1.352(5)
N2 C10 1.391(5)
N2 B1 1.563(6)
C1 C2 1.418(6)
C2 C3 1.399(6)
C2 C7 1.417(6)
C3 C4 1.355(6)
C4 C5 1.377(7)
C5 C6 1.370(6)
C6 C7 1.400(6)
C7 C8 1.419(5)
C8 C9 1.391(6)
C9 C10 1.379(5)
C9 H9 0.9500
C10 C11 1.413(6)
C11 C12 1.365(6)
C11 C14 1.499(6)
C12 C13 1.427(6)
C12 C15 1.491(6)
C14 H14A 0.9800
C14 H14B 0.9800
C14 H14C 0.9800
C15 H15A 0.9800
C15 H15B 0.9800
C15 H15C 0.9800
C16 C17 1.493(9)
C16 H16A 0.9900
C16 H16B 0.9900
C17 C22 1.356(11)
C17 C18 1.378(11)
C18 C19 1.383(12)
C18 H18 0.9500
C19 C20 1.358(13)
C19 H19 0.9500
C20 C21 1.348(11)
C20 H20 0.9500
C21 C22 1.378(10)
C21 H21 0.9500
C22 H22 0.9500
C16A C17A 1.494(16)
C16A H16C 0.9900
C16A H16D 0.9900
C17A C18A 1.371(18)
C17A C22A 1.425(19)
C18A C19A 1.387(18)
C18A H18A 0.9500
C19A C20A 1.308(18)
C19A H19A 0.9500
C20A C21A 1.36(2)
C20A H20A 0.9500
C21A C22A 1.38(2)
C21A H21A 0.9500
C22A H22A 0.9500
C23 C24 1.512(5)
C23 H23A 0.9900
C23 H23B 0.9900
C24 C29 1.367(7)
C24 C25 1.391(6)
C25 C26 1.371(7)
C25 H25 0.9500
C26 C27 1.323(8)
C26 H26 0.9500
C27 C28 1.404(8)
C27 H27 0.9500
C28 C29 1.409(7)
C28 H28 0.9500
C29 H29 0.9500
S3 C30 1.740(4)
S3 C45 1.817(7)
S3 C45A 1.951(14)
S4 C42 1.725(4)
S4 C52 1.829(4)
F7 B2 1.384(5)
F8 B2 1.382(5)
F9 C32 1.333(5)
F10 C33 1.351(5)
F11 C34 1.333(5)
F12 C35 1.333(5)
N3 C30 1.355(5)
N3 C37 1.378(5)
N3 B2 1.581(6)
N4 C42 1.363(5)
N4 C39 1.394(5)
N4 B2 1.557(5)
C30 C31 1.427(6)
C31 C36 1.411(6)
C31 C32 1.412(6)
C32 C33 1.366(7)
C33 C34 1.391(7)
C34 C35 1.374(6)
C35 C36 1.396(6)
C36 C37 1.422(6)
C37 C38 1.382(6)
C38 C39 1.386(5)
C38 H38 0.9500
C39 C40 1.425(5)
C40 C41 1.376(6)
C40 C43 1.489(6)
C41 C42 1.421(5)
C41 C44 1.497(6)
C43 H43A 0.9800
C43 H43B 0.9800
C43 H43C 0.9800
C44 H44A 0.9800
C44 H44B 0.9800
C44 H44C 0.9800
C45 C46 1.503(10)
C45 H45A 0.9900
C45 H45B 0.9900
C46 C47 1.359(10)
C46 C51 1.395(11)
C47 C48 1.404(14)
C47 H47 0.9500
C48 C49 1.345(18)
C48 H48 0.9500
C49 C50 1.439(18)
C49 H49 0.9500
C50 C51 1.380(14)
C50 H50 0.9500
C51 H51 0.9500
C45A C46A 1.507(17)
C45A H45C 0.9900
C45A H45D 0.9900
C46A C47A 1.365(16)
C46A C51A 1.396(18)
C47A C48A 1.400(19)
C47A H47A 0.9500
C48A C49A 1.34(2)
C48A H48A 0.9500
C49A C50A 1.44(3)
C49A H49A 0.9500
C50A C51A 1.38(2)
C50A H50A 0.9500
C51A H51A 0.9500
C52 C53 1.497(6)
C52 H52A 0.9900
C52 H52B 0.9900
C53 C54 1.368(6)
C53 C58 1.406(6)
C54 C55 1.387(7)
C54 H54 0.9500
C55 C56 1.391(8)
C55 H55 0.9500
C56 C57 1.357(8)
C56 H56 0.9500
C57 C58 1.390(7)
C57 H57 0.9500
C58 H58 0.9500

loop_
_platon_squeeze_void_nr
_platon_squeeze_void_average_x
_platon_squeeze_void_average_y
_platon_squeeze_void_average_z
_platon_squeeze_void_volume
_platon_squeeze_void_count_electrons
_platon_squeeze_void_content
1 0.000 0.000 0.000 329 60 ' '
